data_1563329
loop_
_publ_author_name
'Qin, Junsheng'
'Du, Dongying'
'Chen, Lei'
'Sun, Xiuyun'
'Lan, Yaqian'
'Su, Zhongmin'

_publ_section_title
;
 Syntheses, structures and luminescent properties of a series of 3D
 lanthanide coordination polymers with tripodal semirigid ligand
;
_journal_issue 2
_journal_name_full 'Journal of Solid State Chemistry'
_journal_page_first 373
_journal_page_last 378
_journal_paper_doi 10.1016/j.jssc.2010.11.012
_journal_volume 184
_journal_year 2011
_chemical_formula_moiety 'C15 H13 O10 Pr'
_chemical_formula_sum 'C15 H13 O10 Pr'
_chemical_formula_weight 494.05
_space_group_IT_number 2
_space_group_name_Hall '-P 1'
_space_group_name_H-M_alt 'P -1'
_symmetry_cell_setting triclinic
_symmetry_space_group_name_Hall '-P 1'
_symmetry_space_group_name_H-M 'P -1'
_atom_sites_solution_hydrogens geom
_atom_sites_solution_primary direct
_atom_sites_solution_secondary difmap
_audit_creation_method SHELXL-97
_cell_angle_alpha 93.965(3)
_cell_angle_beta 98.131(3)
_cell_angle_gamma 110.782(2)
_cell_formula_units_Z 2
_cell_length_a 9.3980(19)
_cell_length_b 9.911(2)
_cell_length_c 11.422(2)
_cell_measurement_temperature 293(2)
_cell_volume 976.4(3)
_computing_cell_refinement 'SMART (Bruker, 1997)'
_computing_data_collection 'SMART (Bruker, 1997)'
_computing_data_reduction SAINT
_computing_molecular_graphics 'SHELXTL-PLUS (Sheldrick, 1990)'
_computing_publication_material SHELXL-97
_computing_structure_refinement 'SHELXL-97 (Sheldrick, 1997)'
_computing_structure_solution 'SHELXS-97(Sheldrick, 1997)'
_diffrn_ambient_temperature 293(2)
_diffrn_measured_fraction_theta_full 0.972
_diffrn_measured_fraction_theta_max 0.972
_diffrn_measurement_device_type 'Bruker APEX CCD area-detector'
_diffrn_measurement_method '\w scans'
_diffrn_radiation_monochromator graphite
_diffrn_radiation_source 'fine-focus sealed tube'
_diffrn_radiation_type MoK\a
_diffrn_radiation_wavelength 0.71069
_diffrn_reflns_av_R_equivalents 0.0225
_diffrn_reflns_av_sigmaI/netI 0.0444
_diffrn_reflns_limit_h_max 11
_diffrn_reflns_limit_h_min -10
_diffrn_reflns_limit_k_max 10
_diffrn_reflns_limit_k_min -11
_diffrn_reflns_limit_l_max 13
_diffrn_reflns_limit_l_min -10
_diffrn_reflns_number 4777
_diffrn_reflns_theta_full 25.00
_diffrn_reflns_theta_max 25.00
_diffrn_reflns_theta_min 1.82
_exptl_absorpt_coefficient_mu 2.541
_exptl_absorpt_correction_T_max 0.7018
_exptl_absorpt_correction_T_min 0.6577
_exptl_absorpt_correction_type multi-scan
_exptl_absorpt_process_details 'SADABS(Sheldrick, 1996)'
_exptl_crystal_density_diffrn 1.680
_exptl_crystal_density_method 'not measured'
_exptl_crystal_F_000 484
_exptl_crystal_size_max 0.18
_exptl_crystal_size_mid 0.16
_exptl_crystal_size_min 0.15
_platon_squeeze_details ' ?'
_refine_diff_density_max 1.848
_refine_diff_density_min -1.370
_refine_diff_density_rms 0.216
_refine_ls_extinction_method none
_refine_ls_goodness_of_fit_ref 1.028
_refine_ls_hydrogen_treatment constr
_refine_ls_matrix_type full
_refine_ls_number_parameters 235
_refine_ls_number_reflns 3345
_refine_ls_number_restraints 0
_refine_ls_restrained_S_all 1.028
_refine_ls_R_factor_all 0.0523
_refine_ls_R_factor_gt 0.0467
_refine_ls_shift/su_max 0.000
_refine_ls_shift/su_mean 0.000
_refine_ls_structure_factor_coef Fsqd
_refine_ls_weighting_details 'calc w=1/[\s^2^(Fo^2^)+(0.1102P)^2^+1.6040P] where P=(Fo^2^+2Fc^2^)/3'
_refine_ls_weighting_scheme calc
_refine_ls_wR_factor_gt 0.1396
_refine_ls_wR_factor_ref 0.1448
_reflns_number_gt 2979
_reflns_number_total 3345
_reflns_threshold_expression >2sigma(I)
_cod_data_source_file JSSC-2011-184-373.cif
_cod_data_source_block Pr
_cod_depositor_comments
;
The following automatic conversions were performed:

data item '_symmetry_cell_setting' value 'Triclinic' was changed to
'triclinic' in accordance with the built-in table derived from the
CIF Core dictionary named 'cif_core.dic' version 2.4.5 last updated
on 2014-11-21.

Automatic conversion script
Id: cif_fix_values 8369 2020-08-20 11:38:08Z andrius 
;
_cod_original_sg_symbol_Hall -P1
_cod_original_sg_symbol_H-M P-1
_cod_database_code 1563329

loop_
_symmetry_equiv_pos_as_xyz
'x, y, z'
'-x, -y, -z'

loop_
_atom_site_label
_atom_site_type_symbol
_atom_site_fract_x
_atom_site_fract_y
_atom_site_fract_z
_atom_site_U_iso_or_equiv
_atom_site_adp_type
_atom_site_occupancy
_atom_site_symmetry_multiplicity
_atom_site_calc_flag
_atom_site_refinement_flags
_atom_site_disorder_assembly
_atom_site_disorder_group
C1 C 0.8234(9) 0.5895(8) 0.7635(6) 0.0290(16) Uani 1 1 d . . .
C2 C 0.8835(9) 0.6735(8) 0.8834(7) 0.0313(17) Uani 1 1 d . . .
C3 C 1.0113(11) 0.6610(10) 0.9554(7) 0.043(2) Uani 1 1 d . . .
H3 H 1.0598 0.6022 0.9260 0.051 Uiso 1 1 calc R . .
C4 C 1.0659(11) 0.7356(11) 1.0702(8) 0.048(2) Uani 1 1 d . . .
H4 H 1.1502 0.7263 1.1175 0.057 Uiso 1 1 calc R . .
C5 C 0.9955(9) 0.8222(9) 1.1130(7) 0.0317(17) Uani 1 1 d . . .
C6 C 0.8741(10) 0.8408(10) 1.0408(7) 0.0400(19) Uani 1 1 d . . .
H6 H 0.8299 0.9043 1.0686 0.048 Uiso 1 1 calc R . .
C7 C 0.8198(10) 0.7662(10) 0.9294(7) 0.0389(19) Uani 1 1 d . . .
H7 H 0.7367 0.7781 0.8827 0.047 Uiso 1 1 calc R . .
C8 C 0.9512(8) 0.9214(8) 1.2938(6) 0.0257(15) Uani 1 1 d . . .
C9 C 0.9886(8) 1.0613(8) 1.3451(6) 0.0251(15) Uani 1 1 d . . .
H9 H 1.0803 1.1339 1.3363 0.030 Uiso 1 1 calc R . .
C10 C 1.1115(8) 0.9064(7) 0.5898(6) 0.0226(14) Uani 1 1 d . . .
C11 C 1.0754(8) 0.7554(7) 0.5329(6) 0.0238(15) Uani 1 1 d . . .
C12 C 0.7514(8) 0.9832(7) 1.4224(6) 0.0238(14) Uani 1 1 d . . .
H12 H 0.6806 1.0049 1.4618 0.029 Uiso 1 1 calc R . .
C13 C 0.7216(8) 0.8425(7) 1.3759(6) 0.0225(14) Uani 1 1 d . . .
C14 C 0.8213(8) 0.8092(8) 1.3115(6) 0.0247(15) Uani 1 1 d . . .
H14 H 0.8014 0.7136 1.2809 0.030 Uiso 1 1 calc R . .
C15 C 0.4203(8) 0.2746(7) 0.6024(6) 0.0236(15) Uani 1 1 d . . .
O1 O 0.7151(6) 0.6106(6) 0.6977(5) 0.0367(13) Uani 1 1 d . . .
O2 O 0.8776(7) 0.4997(6) 0.7263(5) 0.0413(14) Uani 1 1 d . . .
O1W O 0.5087(6) 0.2805(6) 0.3500(5) 0.0399(14) Uani 1 1 d . . .
O3 O 0.9448(6) 0.6622(6) 0.5316(5) 0.0358(13) Uani 1 1 d . . .
O2W O 0.8118(7) 0.4575(7) 0.3149(5) 0.0431(14) Uani 1 1 d . . .
O4 O 0.8213(6) 0.2698(6) 0.5120(5) 0.0360(13) Uani 1 1 d . . .
O5 O 0.4147(6) 0.3941(5) 0.5744(5) 0.0302(12) Uani 1 1 d . . .
O6 O 0.5462(6) 0.2518(6) 0.6113(5) 0.0365(13) Uani 1 1 d . . .
O7 O 1.0556(6) 0.8938(6) 1.2271(5) 0.0309(12) Uani 1 1 d . . .
Pr1 Pr 0.71572(4) 0.45440(4) 0.51488(3) 0.02163(18) Uani 1 1 d . . .
O3W O 0.6137(7) 0.0223(7) 0.7018(7) 0.0538(17) Uani 1 1 d . . .

loop_
_atom_site_aniso_label
_atom_site_aniso_U_11
_atom_site_aniso_U_22
_atom_site_aniso_U_33
_atom_site_aniso_U_23
_atom_site_aniso_U_13
_atom_site_aniso_U_12
C1 0.026(4) 0.036(4) 0.025(4) 0.002(3) 0.008(3) 0.010(3)
C2 0.029(4) 0.029(4) 0.038(4) 0.006(3) 0.016(3) 0.009(3)
C3 0.049(5) 0.051(5) 0.034(4) -0.010(4) 0.002(4) 0.031(5)
C4 0.044(5) 0.059(6) 0.044(5) -0.007(4) -0.006(4) 0.031(5)
C5 0.027(4) 0.034(4) 0.035(4) 0.001(3) 0.011(3) 0.010(3)
C6 0.042(5) 0.044(5) 0.038(5) -0.002(4) 0.002(4) 0.025(4)
C7 0.038(5) 0.056(5) 0.031(4) 0.001(4) 0.005(3) 0.029(4)
C8 0.020(4) 0.024(4) 0.032(4) 0.001(3) 0.008(3) 0.006(3)
C9 0.021(4) 0.023(4) 0.029(4) 0.004(3) 0.007(3) 0.003(3)
C10 0.022(4) 0.022(3) 0.024(3) 0.005(3) 0.003(3) 0.007(3)
C11 0.016(3) 0.020(3) 0.030(4) 0.000(3) 0.004(3) 0.002(3)
C12 0.016(3) 0.022(3) 0.030(4) 0.001(3) 0.005(3) 0.004(3)
C13 0.020(4) 0.020(3) 0.022(3) 0.003(3) 0.001(3) 0.002(3)
C14 0.019(4) 0.021(3) 0.031(4) -0.001(3) 0.003(3) 0.006(3)
C15 0.019(4) 0.020(3) 0.029(4) 0.004(3) 0.007(3) 0.003(3)
O1 0.029(3) 0.045(3) 0.034(3) -0.009(2) -0.001(2) 0.016(3)
O2 0.057(4) 0.037(3) 0.032(3) -0.005(2) 0.000(3) 0.025(3)
O1W 0.027(3) 0.032(3) 0.053(4) -0.011(3) -0.002(3) 0.008(3)
O3 0.027(3) 0.024(3) 0.051(3) 0.000(2) 0.009(3) 0.002(2)
O2W 0.034(3) 0.054(4) 0.039(3) 0.002(3) 0.013(3) 0.012(3)
O4 0.034(3) 0.026(3) 0.052(3) 0.004(2) 0.015(3) 0.013(2)
O5 0.026(3) 0.021(3) 0.041(3) 0.007(2) 0.004(2) 0.007(2)
O6 0.022(3) 0.030(3) 0.061(4) 0.020(3) 0.016(3) 0.008(2)
O7 0.019(3) 0.037(3) 0.034(3) -0.003(2) 0.008(2) 0.008(2)
Pr1 0.0161(3) 0.0159(2) 0.0302(3) 0.00002(16) 0.00526(16) 0.00273(17)
O3W 0.036(4) 0.041(4) 0.078(5) 0.006(3) -0.001(3) 0.011(3)

loop_
_atom_type_symbol
_atom_type_description
_atom_type_scat_dispersion_real
_atom_type_scat_dispersion_imag
_atom_type_scat_source
C C 0.0030 0.0020 'International Tables Vol C Tables 4.2.6.8 and 6.1.1.4'
H H 0.0000 0.0000 'International Tables Vol C Tables 4.2.6.8 and 6.1.1.4'
O O 0.0110 0.0060 'International Tables Vol C Tables 4.2.6.8 and 6.1.1.4'
Pr Pr -0.2180 2.8210 'International Tables Vol C Tables 4.2.6.8 and 6.1.1.4'

loop_
_geom_angle_atom_site_label_1
_geom_angle_atom_site_label_2
_geom_angle_atom_site_label_3
_geom_angle
_geom_angle_site_symmetry_1
_geom_angle_site_symmetry_3
O2 C1 O1 120.0(7) . .
O2 C1 C2 121.5(7) . .
O1 C1 C2 118.5(7) . .
O2 C1 Pr1 61.7(4) . .
O1 C1 Pr1 58.6(4) . .
C2 C1 Pr1 173.5(6) . .
C3 C2 C7 117.3(7) . .
C3 C2 C1 120.0(7) . .
C7 C2 C1 122.7(7) . .
C4 C3 C2 120.7(8) . .
C4 C3 H3 119.6 . .
C2 C3 H3 119.6 . .
C3 C4 C5 119.7(8) . .
C3 C4 H4 120.2 . .
C5 C4 H4 120.2 . .
C6 C5 C4 120.1(8) . .
C6 C5 O7 122.9(7) . .
C4 C5 O7 116.9(7) . .
C7 C6 C5 119.9(8) . .
C7 C6 H6 120.0 . .
C5 C6 H6 120.0 . .
C6 C7 C2 122.2(8) . .
C6 C7 H7 118.9 . .
C2 C7 H7 118.9 . .
C9 C8 C14 121.8(7) . .
C9 C8 O7 117.4(6) . .
C14 C8 O7 120.6(6) . .
C8 C9 C10 119.3(7) . 2_777
C8 C9 H9 120.3 . .
C10 C9 H9 120.3 2_777 .
C9 C10 C12 119.5(7) 2_777 2_777
C9 C10 C11 121.0(6) 2_777 .
C12 C10 C11 119.5(6) 2_777 .
O3 C11 O4 123.7(7) . 2_766
O3 C11 C10 118.6(6) . .
O4 C11 C10 117.6(6) 2_766 .
C13 C12 C10 119.7(7) . 2_777
C13 C12 H12 120.1 . .
C10 C12 H12 120.1 2_777 .
C12 C13 C14 121.0(7) . .
C12 C13 C15 118.5(6) . 2_667
C14 C13 C15 120.5(6) . 2_667
C8 C14 C13 118.3(7) . .
C8 C14 H14 120.8 . .
C13 C14 H14 120.8 . .
O6 C15 O5 120.8(6) . .
O6 C15 C13 119.0(6) . 2_667
O5 C15 C13 120.2(6) . 2_667
C1 O1 Pr1 95.9(4) . .
C1 O2 Pr1 93.1(5) . .
C11 O3 Pr1 169.4(5) . .
C11 O4 Pr1 136.9(5) 2_766 .
C15 O5 Pr1 153.6(5) . 2_666
C15 O5 Pr1 86.7(4) . .
Pr1 O5 Pr1 112.87(18) 2_666 .
C15 O6 Pr1 103.3(4) . .
C5 O7 C8 117.0(6) . .
O3 Pr1 O4 99.79(19) . .
O3 Pr1 O5 85.27(18) . 2_666
O4 Pr1 O5 154.9(2) . 2_666
O3 Pr1 O6 148.7(2) . .
O4 Pr1 O6 73.40(18) . .
O5 Pr1 O6 114.09(17) 2_666 .
O3 Pr1 O1 75.96(19) . .
O4 Pr1 O1 125.7(2) . .
O5 Pr1 O1 79.38(18) 2_666 .
O6 Pr1 O1 83.5(2) . .
O3 Pr1 O1W 137.8(2) . .
O4 Pr1 O1W 83.88(19) . .
O5 Pr1 O1W 76.25(18) 2_666 .
O6 Pr1 O1W 72.9(2) . .
O1 Pr1 O1W 134.87(18) . .
O3 Pr1 O2W 72.0(2) . .
O4 Pr1 O2W 75.5(2) . .
O5 Pr1 O2W 82.90(19) 2_666 .
O6 Pr1 O2W 132.1(2) . .
O1 Pr1 O2W 144.4(2) . .
O1W Pr1 O2W 68.3(2) . .
O3 Pr1 O2 70.1(2) . .
O4 Pr1 O2 76.66(19) . .
O5 Pr1 O2 127.63(17) 2_666 .
O6 Pr1 O2 78.6(2) . .
O1 Pr1 O2 50.60(18) . .
O1W Pr1 O2 149.1(2) . .
O2W Pr1 O2 127.5(2) . .
O3 Pr1 O5 136.08(17) . .
O4 Pr1 O5 119.88(16) . .
O5 Pr1 O5 67.13(18) 2_666 .
O6 Pr1 O5 47.85(15) . .
O1 Pr1 O5 66.15(17) . .
O1W Pr1 O5 69.50(17) . .
O2W Pr1 O5 132.73(18) . .
O2 Pr1 O5 99.77(17) . .
O3 Pr1 C1 69.7(2) . .
O4 Pr1 C1 101.5(2) . .
O5 Pr1 C1 103.3(2) 2_666 .
O6 Pr1 C1 81.6(2) . .
O1 Pr1 C1 25.45(19) . .
O1W Pr1 C1 151.3(2) . .
O2W Pr1 C1 140.4(2) . .
O2 Pr1 C1 25.22(19) . .
O5 Pr1 C1 83.71(18) . .

loop_
_geom_bond_atom_site_label_1
_geom_bond_atom_site_label_2
_geom_bond_distance
_geom_bond_site_symmetry_2
C1 O2 1.250(9) .
C1 O1 1.266(9) .
C1 C2 1.475(11) .
C1 Pr1 2.929(7) .
C2 C3 1.405(12) .
C2 C7 1.375(11) .
C3 C4 1.391(12) .
C3 H3 0.9300 .
C4 C5 1.361(12) .
C4 H4 0.9300 .
C5 C6 1.385(11) .
C5 O7 1.378(9) .
C6 C7 1.359(12) .
C6 H6 0.9300 .
C7 H7 0.9300 .
C8 C9 1.368(10) .
C8 C14 1.381(10) .
C8 O7 1.411(8) .
C9 C10 1.386(10) 2_777
C9 H9 0.9300 .
C10 C9 1.386(10) 2_777
C10 C12 1.396(10) 2_777
C10 C11 1.490(9) .
C11 O3 1.244(9) .
C11 O4 1.250(9) 2_766
C12 C13 1.372(10) .
C12 C10 1.396(10) 2_777
C12 H12 0.9300 .
C13 C14 1.381(10) .
C13 C15 1.490(9) 2_667
C14 H14 0.9300 .
C15 O6 1.273(9) .
C15 O5 1.265(8) .
C15 C13 1.490(9) 2_667
O1 Pr1 2.514(5) .
O2 Pr1 2.583(6) .
O1W Pr1 2.537(5) .
O3 Pr1 2.366(5) .
O2W Pr1 2.571(6) .
O4 C11 1.250(9) 2_766
O4 Pr1 2.371(5) .
O5 Pr1 2.441(5) 2_666
O5 Pr1 2.868(5) .
O6 Pr1 2.513(5) .
Pr1 O5 2.441(5) 2_666

loop_
_geom_torsion_atom_site_label_1
_geom_torsion_atom_site_label_2
_geom_torsion_atom_site_label_3
_geom_torsion_atom_site_label_4
_geom_torsion
_geom_torsion_site_symmetry_1
_geom_torsion_site_symmetry_2
_geom_torsion_site_symmetry_3
_geom_torsion_site_symmetry_4
O2 C1 C2 C3 4.4(12) . . . .
O1 C1 C2 C3 -175.2(7) . . . .
Pr1 C1 C2 C3 -114(5) . . . .
O2 C1 C2 C7 -175.8(8) . . . .
O1 C1 C2 C7 4.6(12) . . . .
Pr1 C1 C2 C7 66(5) . . . .
C7 C2 C3 C4 2.4(14) . . . .
C1 C2 C3 C4 -177.7(8) . . . .
C2 C3 C4 C5 -0.3(15) . . . .
C3 C4 C5 C6 -2.7(14) . . . .
C3 C4 C5 O7 -179.7(8) . . . .
C4 C5 C6 C7 3.7(14) . . . .
O7 C5 C6 C7 -179.6(8) . . . .
C5 C6 C7 C2 -1.5(14) . . . .
C3 C2 C7 C6 -1.5(13) . . . .
C1 C2 C7 C6 178.7(8) . . . .
C14 C8 C9 C10 -4.4(11) . . . 2_777
O7 C8 C9 C10 179.2(6) . . . 2_777
C9 C10 C11 O3 9.2(10) 2_777 . . .
C12 C10 C11 O3 -171.0(7) 2_777 . . .
C9 C10 C11 O4 -171.5(7) 2_777 . . 2_766
C12 C10 C11 O4 8.3(10) 2_777 . . 2_766
C10 C12 C13 C14 -3.4(11) 2_777 . . .
C10 C12 C13 C15 175.8(6) 2_777 . . 2_667
C9 C8 C14 C13 4.8(11) . . . .
O7 C8 C14 C13 -179.0(6) . . . .
C12 C13 C14 C8 -0.8(11) . . . .
C15 C13 C14 C8 -180.0(7) 2_667 . . .
O2 C1 O1 Pr1 -6.3(8) . . . .
C2 C1 O1 Pr1 173.3(6) . . . .
O1 C1 O2 Pr1 6.1(8) . . . .
C2 C1 O2 Pr1 -173.5(6) . . . .
O4 C11 O3 Pr1 8(3) 2_766 . . .
C10 C11 O3 Pr1 -173(2) . . . .
O6 C15 O5 Pr1 150.8(8) . . . 2_666
C13 C15 O5 Pr1 -28.5(14) 2_667 . . 2_666
O6 C15 O5 Pr1 11.4(7) . . . .
C13 C15 O5 Pr1 -167.8(6) 2_667 . . .
O5 C15 O6 Pr1 -13.4(8) . . . .
C13 C15 O6 Pr1 165.8(5) 2_667 . . .
C6 C5 O7 C8 34.0(11) . . . .
C4 C5 O7 C8 -149.2(8) . . . .
C9 C8 O7 C5 -128.1(7) . . . .
C14 C8 O7 C5 55.5(10) . . . .
C11 O3 Pr1 O4 21(3) . . . .
C11 O3 Pr1 O5 -134(3) . . . 2_666
C11 O3 Pr1 O6 95(3) . . . .
C11 O3 Pr1 O1 146(3) . . . .
C11 O3 Pr1 O1W -71(3) . . . .
C11 O3 Pr1 O2W -50(3) . . . .
C11 O3 Pr1 O2 93(3) . . . .
C11 O3 Pr1 O5 176(3) . . . .
C11 O3 Pr1 C1 120(3) . . . .
C11 O4 Pr1 O3 -39.6(7) 2_766 . . .
C11 O4 Pr1 O5 60.2(9) 2_766 . . 2_666
C11 O4 Pr1 O6 171.8(8) 2_766 . . .
C11 O4 Pr1 O1 -119.3(7) 2_766 . . .
C11 O4 Pr1 O1W 97.8(7) 2_766 . . .
C11 O4 Pr1 O2W 28.7(7) 2_766 . . .
C11 O4 Pr1 O2 -106.3(7) 2_766 . . .
C11 O4 Pr1 O5 160.0(7) 2_766 . . .
C11 O4 Pr1 C1 -110.7(7) 2_766 . . .
C15 O6 Pr1 O3 119.2(5) . . . .
C15 O6 Pr1 O4 -159.3(5) . . . .
C15 O6 Pr1 O5 -5.0(5) . . . 2_666
C15 O6 Pr1 O1 70.3(5) . . . .
C15 O6 Pr1 O1W -70.7(5) . . . .
C15 O6 Pr1 O2W -107.8(5) . . . .
C15 O6 Pr1 O2 121.4(5) . . . .
C15 O6 Pr1 O5 6.8(4) . . . .
C15 O6 Pr1 C1 95.9(5) . . . .
C1 O1 Pr1 O3 -72.2(5) . . . .
C1 O1 Pr1 O4 19.9(5) . . . .
C1 O1 Pr1 O5 -159.9(5) . . . 2_666
C1 O1 Pr1 O6 84.0(5) . . . .
C1 O1 Pr1 O1W 142.0(4) . . . .
C1 O1 Pr1 O2W -98.4(5) . . . .
C1 O1 Pr1 O2 3.4(4) . . . .
C1 O1 Pr1 O5 130.5(5) . . . .
C1 O2 Pr1 O3 84.4(5) . . . .
C1 O2 Pr1 O4 -169.8(5) . . . .
C1 O2 Pr1 O5 17.4(6) . . . 2_666
C1 O2 Pr1 O6 -94.4(5) . . . .
C1 O2 Pr1 O1 -3.5(4) . . . .
C1 O2 Pr1 O1W -117.4(5) . . . .
C1 O2 Pr1 O2W 130.6(5) . . . .
C1 O2 Pr1 O5 -51.2(5) . . . .
C15 O5 Pr1 O3 -142.9(4) . . . .
Pr1 O5 Pr1 O3 55.5(3) 2_666 . . .
C15 O5 Pr1 O4 8.7(5) . . . .
Pr1 O5 Pr1 O4 -153.0(2) 2_666 . . .
C15 O5 Pr1 O5 161.7(5) . . . 2_666
Pr1 O5 Pr1 O5 0.0 2_666 . . 2_666
C15 O5 Pr1 O6 -6.7(4) . . . .
Pr1 O5 Pr1 O6 -168.3(3) 2_666 . . .
C15 O5 Pr1 O1 -110.2(4) . . . .
Pr1 O5 Pr1 O1 88.2(2) 2_666 . . .
C15 O5 Pr1 O1W 78.4(4) . . . .
Pr1 O5 Pr1 O1W -83.2(2) 2_666 . . .
C15 O5 Pr1 O2W 106.6(4) . . . .
Pr1 O5 Pr1 O2W -55.1(3) 2_666 . . .
C15 O5 Pr1 O2 -71.5(4) . . . .
Pr1 O5 Pr1 O2 126.9(2) 2_666 . . .
C15 O5 Pr1 C1 -91.0(4) . . . .
Pr1 O5 Pr1 C1 107.3(2) 2_666 . . .
O2 C1 Pr1 O3 -86.2(5) . . . .
O1 C1 Pr1 O3 100.1(5) . . . .
C2 C1 Pr1 O3 35(5) . . . .
O2 C1 Pr1 O4 10.1(5) . . . .
O1 C1 Pr1 O4 -163.6(5) . . . .
C2 C1 Pr1 O4 131(5) . . . .
O2 C1 Pr1 O5 -165.9(5) . . . 2_666
O1 C1 Pr1 O5 20.3(5) . . . 2_666
C2 C1 Pr1 O5 -45(5) . . . 2_666
O2 C1 Pr1 O6 81.2(5) . . . .
O1 C1 Pr1 O6 -92.6(5) . . . .
C2 C1 Pr1 O6 -158(5) . . . .
O2 C1 Pr1 O1 173.8(8) . . . .
C2 C1 Pr1 O1 -65(5) . . . .
O2 C1 Pr1 O1W 108.5(6) . . . .
O1 C1 Pr1 O1W -65.3(7) . . . .
C2 C1 Pr1 O1W -130(5) . . . .
O2 C1 Pr1 O2W -71.0(6) . . . .
O1 C1 Pr1 O2W 115.3(5) . . . .
C2 C1 Pr1 O2W 50(5) . . . .
O1 C1 Pr1 O2 -173.8(8) . . . .
C2 C1 Pr1 O2 121(5) . . . .
O2 C1 Pr1 O5 129.4(5) . . . .
O1 C1 Pr1 O5 -44.4(5) . . . .
C2 C1 Pr1 O5 -109(5) . . . .

loop_
_platon_squeeze_void_nr
_platon_squeeze_void_average_x
_platon_squeeze_void_average_y
_platon_squeeze_void_average_z
_platon_squeeze_void_volume
_platon_squeeze_void_count_electrons
1 0.500 0.931 1.000 228.7 48.8
